data_7718552
loop_
_publ_author_name
'Sanzhenakova, E. A.'
'Smirnova, K. S.'
'Pozdnyakov, I. P.'
'Berezin, A. S.'
'Potkin, V. I.'
'Lider, E. V.'

_publ_section_title
;
 Structural diversity of photoluminescent lanthanide(III) coordination
 compounds with an isothiazole derivative.
;
_journal_issue 19
_journal_name_full 'Dalton transactions (Cambridge, England : 2003)'
_journal_page_first 7810
_journal_page_last 7818
_journal_paper_doi 10.1039/d5dt00127g
_journal_volume 54
_journal_year 2025
_chemical_formula_moiety 'C10 H5 Cl4 Eu N2 O7 S2'
_chemical_formula_sum 'C10 H5 Cl4 Eu N2 O7 S2'
_chemical_formula_weight 623.04
_space_group_crystal_system orthorhombic
_space_group_IT_number 61
_space_group_name_Hall '-P 2ac 2ab'
_space_group_name_H-M_alt 'P b c a'
_atom_sites_solution_hydrogens mixed
_atom_sites_solution_primary dual
_audit_creation_date 2024-03-06
_audit_creation_method
;
Olex2 1.3
(compiled 2020.11.12 svn.r5f609507 for OlexSys, GUI svn.r6408)
;
_audit_update_record
;
2024-08-26 deposited with the CCDC.	2025-04-08 downloaded from the CCDC.
;
_cell_angle_alpha 90
_cell_angle_beta 90
_cell_angle_gamma 90
_cell_formula_units_Z 8
_cell_length_a 13.1427(15)
_cell_length_b 7.0058(8)
_cell_length_c 36.927(4)
_cell_measurement_reflns_used 1188
_cell_measurement_temperature 150.0
_cell_measurement_theta_max 26.15
_cell_measurement_theta_min 2.70
_cell_volume 3400.1(7)
_computing_molecular_graphics 'Olex2 1.3 (Dolomanov et al., 2009)'
_computing_publication_material 'Olex2 1.3 (Dolomanov et al., 2009)'
_computing_structure_refinement 'SHELXL 2014/7 (Sheldrick, 2015)'
_computing_structure_solution 'SHELXT 2014/5 (Sheldrick, 2014)'
_diffrn_ambient_temperature 150.0
_diffrn_measured_fraction_theta_full 0.999
_diffrn_measured_fraction_theta_max 0.998
_diffrn_measurement_device_type 'Bruker APEX-II CCD'
_diffrn_measurement_method '\f and \w scans'
_diffrn_radiation_type MoK\a
_diffrn_radiation_wavelength 0.71073
_diffrn_reflns_av_R_equivalents 0.0988
_diffrn_reflns_av_unetI/netI 0.1055
_diffrn_reflns_Laue_measured_fraction_full 0.999
_diffrn_reflns_Laue_measured_fraction_max 0.998
_diffrn_reflns_limit_h_max 16
_diffrn_reflns_limit_h_min -15
_diffrn_reflns_limit_k_max 8
_diffrn_reflns_limit_k_min -7
_diffrn_reflns_limit_l_max 41
_diffrn_reflns_limit_l_min -46
_diffrn_reflns_number 15409
_diffrn_reflns_point_group_measured_fraction_full 0.999
_diffrn_reflns_point_group_measured_fraction_max 0.998
_diffrn_reflns_theta_full 25.242
_diffrn_reflns_theta_max 26.373
_diffrn_reflns_theta_min 1.902
_diffrn_source_current 1.4
_diffrn_source_power 0.07
_diffrn_source_voltage 50.0
_diffrn_standards_number 0
_exptl_absorpt_coefficient_mu 4.602
_exptl_absorpt_correction_T_max 0.7454
_exptl_absorpt_correction_T_min 0.6381
_exptl_absorpt_correction_type multi-scan
_exptl_absorpt_process_details
;
SADABS-2016/2 (Bruker,2016/2) was used for absorption correction.
wR2(int) was 0.0815 before and 0.0693 after correction.
The Ratio of minimum to maximum transmission is 0.8561.
The \l/2 correction factor is Not present.
;
_exptl_crystal_colour colourless
_exptl_crystal_colour_primary colourless
_exptl_crystal_density_diffrn 2.434
_exptl_crystal_description needle
_exptl_crystal_F_000 2384
_exptl_crystal_size_max 0.065
_exptl_crystal_size_mid 0.015
_exptl_crystal_size_min 0.01
_refine_diff_density_max 0.964
_refine_diff_density_min -0.995
_refine_diff_density_rms 0.217
_refine_ls_extinction_method none
_refine_ls_goodness_of_fit_ref 0.991
_refine_ls_hydrogen_treatment constr
_refine_ls_matrix_type full
_refine_ls_number_parameters 237
_refine_ls_number_reflns 3478
_refine_ls_number_restraints 0
_refine_ls_restrained_S_all 0.991
_refine_ls_R_factor_all 0.0824
_refine_ls_R_factor_gt 0.0450
_refine_ls_shift/su_max 0.001
_refine_ls_shift/su_mean 0.000
_refine_ls_structure_factor_coef Fsqd
_refine_ls_weighting_details 'w=1/[\s^2^(Fo^2^)] where P=(Fo^2^+2Fc^2^)/3'
_refine_ls_weighting_scheme calc
_refine_ls_wR_factor_gt 0.0936
_refine_ls_wR_factor_ref 0.1121
_reflns_Friedel_coverage 0.000
_reflns_number_gt 2325
_reflns_number_total 3478
_reflns_threshold_expression 'I > 2\s(I)'
_cod_data_source_file d5dt00127g2.cif
_cod_data_source_block elt3-13
_cod_depositor_comments 'Adding full bibliography for 7718552--7718554.cif.'
_cod_original_cell_volume 3400.0(7)
_cod_database_code 7718552
_shelx_shelxl_version_number 2014/7
_shelx_space_group_comment
;
The symmetry employed for this shelxl refinement is uniquely defined
by the following loop, which should always be used as a source of
symmetry information in preference to the above space-group names.
They are only intended as comments.
;
_shelx_estimated_absorpt_t_max 0.955
_shelx_estimated_absorpt_t_min 0.754
_olex2_refinement_description
;
1. Fixed Uiso
 At 1.5 times of:
  All C(H,H,H) groups, All O(H,H) groups
2.a Rotating group:
 O7(H7A,H7B)
2.b Idealised Me refined as rotating group:
 C10(H10A,H10B,H10C)
;
_olex2_submission_special_instructions 'No special instructions were received'

loop_
_space_group_symop_operation_xyz
'x, y, z'
'-x+1/2, -y, z+1/2'
'-x, y+1/2, -z+1/2'
'x+1/2, -y+1/2, -z'
'-x, -y, -z'
'x-1/2, y, -z-1/2'
'x, -y-1/2, z-1/2'
'-x-1/2, y-1/2, z'

loop_
_atom_site_label
_atom_site_type_symbol
_atom_site_fract_x
_atom_site_fract_y
_atom_site_fract_z
_atom_site_U_iso_or_equiv
_atom_site_adp_type
_atom_site_occupancy
_atom_site_site_symmetry_order
_atom_site_calc_flag
_atom_site_refinement_flags_posn
_atom_site_refinement_flags_adp
_atom_site_refinement_flags_occupancy
_atom_site_disorder_assembly
_atom_site_disorder_group
Eu1 Eu 0.66629(3) 0.84755(6) 0.43227(2) 0.01514(13) Uani 1 1 d . . . . .
S1 S 0.51391(15) 0.6190(3) 0.35257(5) 0.0209(5) Uani 1 1 d . . . . .
Cl3 Cl 1.02115(17) 0.7470(3) 0.24217(6) 0.0294(5) Uani 1 1 d . . . . .
Cl4 Cl 1.04381(15) 0.5981(3) 0.32660(6) 0.0272(5) Uani 1 1 d . . . . .
Cl2 Cl 0.21706(15) 0.6861(3) 0.39195(6) 0.0250(5) Uani 1 1 d . . . . .
Cl1 Cl 0.31803(16) 0.5296(3) 0.31477(6) 0.0298(5) Uani 1 1 d . . . . .
S2 S 0.80589(18) 0.8256(4) 0.26577(6) 0.0302(6) Uani 1 1 d . . . . .
O6 O 0.6662(4) 0.1897(7) 0.44999(14) 0.0141(12) Uani 1 1 d . . . . .
O7 O 0.6901(4) 0.8515(8) 0.49742(14) 0.0232(13) Uani 1 1 d . . . . .
H7A H 0.6748 0.9642 0.5057 0.035 Uiso 1 1 d R U . . .
H7B H 0.7545 0.8381 0.5023 0.035 Uiso 1 1 d R U . . .
O2 O 0.3340(4) 0.8360(8) 0.45910(15) 0.0238(13) Uani 1 1 d . . . . .
O1 O 0.5028(4) 0.8723(8) 0.45670(14) 0.0213(13) Uani 1 1 d . . . . .
O5 O 0.6585(4) 0.5009(8) 0.44076(15) 0.0228(13) Uani 1 1 d . . . . .
O3 O 0.7327(4) 0.7141(9) 0.37838(14) 0.0288(15) Uani 1 1 d . . . . .
O4 O 0.8789(5) 0.5534(9) 0.38197(16) 0.0317(16) Uani 1 1 d . . . . .
C1 C 0.4174(6) 0.8226(11) 0.4446(2) 0.0182(18) Uani 1 1 d . . . . .
N1 N 0.5160(5) 0.7119(9) 0.39397(17) 0.0185(15) Uani 1 1 d . . . . .
C9 C 0.6155(6) 0.3433(12) 0.4492(2) 0.0190(18) Uani 1 1 d . . . . .
C10 C 0.5010(7) 0.3401(12) 0.4573(3) 0.028(2) Uani 1 1 d . . . . .
H10A H 0.4630 0.3293 0.4346 0.042 Uiso 1 1 calc R U . . .
H10B H 0.4817 0.4584 0.4697 0.042 Uiso 1 1 calc R U . . .
H10C H 0.4853 0.2306 0.4729 0.042 Uiso 1 1 calc R U . . .
C3 C 0.3450(6) 0.6769(11) 0.3830(2) 0.0186(18) Uani 1 1 d . . . . .
N2 N 0.7652(5) 0.7852(10) 0.30658(19) 0.0254(17) Uani 1 1 d . . . . .
C7 C 0.9331(6) 0.6825(11) 0.3083(2) 0.0160(17) Uani 1 1 d . . . . .
C6 C 0.8389(6) 0.7076(11) 0.3268(2) 0.0162(17) Uani 1 1 d . . . . .
C4 C 0.3843(6) 0.6086(11) 0.3513(2) 0.0178(18) Uani 1 1 d . . . . .
C2 C 0.4233(6) 0.7332(11) 0.4066(2) 0.0164(17) Uani 1 1 d . . . . .
C5 C 0.8156(6) 0.6542(13) 0.3660(2) 0.023(2) Uani 1 1 d . . . . .
C8 C 0.9257(6) 0.7452(13) 0.2738(2) 0.023(2) Uani 1 1 d . . . . .

loop_
_atom_site_aniso_label
_atom_site_aniso_U_11
_atom_site_aniso_U_22
_atom_site_aniso_U_33
_atom_site_aniso_U_23
_atom_site_aniso_U_13
_atom_site_aniso_U_12
Eu1 0.0124(2) 0.0190(2) 0.0140(2) 0.00000(18) -0.00012(17) -0.00049(17)
S1 0.0177(10) 0.0282(12) 0.0169(10) -0.0047(9) 0.0005(8) -0.0009(9)
Cl3 0.0318(13) 0.0346(13) 0.0219(11) 0.0019(10) 0.0099(10) -0.0020(11)
Cl4 0.0188(10) 0.0360(13) 0.0268(11) 0.0028(10) -0.0009(9) 0.0004(9)
Cl2 0.0130(10) 0.0305(13) 0.0316(12) -0.0020(10) -0.0016(9) 0.0005(9)
Cl1 0.0286(12) 0.0363(13) 0.0245(12) -0.0070(10) -0.0092(9) -0.0025(10)
S2 0.0264(12) 0.0402(15) 0.0239(12) 0.0080(11) -0.0002(10) 0.0086(11)
O6 0.013(3) 0.014(3) 0.015(3) -0.003(2) -0.001(2) 0.001(2)
O7 0.023(3) 0.030(3) 0.017(3) -0.002(3) -0.002(2) 0.011(3)
O2 0.015(3) 0.036(4) 0.021(3) -0.006(3) 0.007(2) -0.002(3)
O1 0.015(3) 0.029(3) 0.019(3) -0.005(3) -0.001(2) 0.000(3)
O5 0.020(3) 0.018(3) 0.030(3) 0.011(3) -0.001(3) -0.001(3)
O3 0.023(3) 0.053(4) 0.011(3) -0.005(3) 0.007(3) 0.007(3)
O4 0.033(4) 0.032(4) 0.030(4) 0.012(3) 0.010(3) 0.016(3)
C1 0.022(4) 0.011(4) 0.022(4) 0.001(4) -0.005(4) -0.001(3)
N1 0.021(4) 0.021(4) 0.014(3) 0.001(3) -0.001(3) -0.001(3)
C9 0.014(4) 0.026(5) 0.017(4) -0.006(4) 0.001(3) -0.003(4)
C10 0.026(5) 0.022(5) 0.036(5) 0.007(4) 0.003(4) 0.004(4)
C3 0.014(4) 0.019(5) 0.023(4) 0.003(4) -0.005(3) 0.001(4)
N2 0.014(4) 0.029(4) 0.033(4) 0.000(3) -0.002(3) 0.010(3)
C7 0.016(4) 0.011(4) 0.021(4) 0.001(3) -0.001(3) 0.003(3)
C6 0.012(4) 0.013(4) 0.024(4) 0.004(3) 0.003(3) -0.003(3)
C4 0.023(4) 0.012(4) 0.018(4) -0.001(3) -0.007(4) 0.000(3)
C2 0.015(4) 0.013(4) 0.020(4) 0.001(4) 0.008(3) 0.000(3)
C5 0.024(5) 0.027(5) 0.018(4) -0.003(4) 0.008(4) -0.015(4)
C8 0.019(5) 0.030(5) 0.021(5) 0.002(4) 0.005(4) 0.000(4)

loop_
_atom_type_symbol
_atom_type_description
_atom_type_scat_dispersion_real
_atom_type_scat_dispersion_imag
_atom_type_scat_source
C C 0.0033 0.0016 'International Tables Vol C Tables 4.2.6.8 and 6.1.1.4'
H H 0.0000 0.0000 'International Tables Vol C Tables 4.2.6.8 and 6.1.1.4'
Cl Cl 0.1484 0.1585 'International Tables Vol C Tables 4.2.6.8 and 6.1.1.4'
Eu Eu -0.1578 3.6682 'International Tables Vol C Tables 4.2.6.8 and 6.1.1.4'
N N 0.0061 0.0033 'International Tables Vol C Tables 4.2.6.8 and 6.1.1.4'
O O 0.0106 0.0060 'International Tables Vol C Tables 4.2.6.8 and 6.1.1.4'
S S 0.1246 0.1234 'International Tables Vol C Tables 4.2.6.8 and 6.1.1.4'

loop_
_geom_angle_atom_site_label_1
_geom_angle_atom_site_label_2
_geom_angle_atom_site_label_3
_geom_angle
_geom_angle_site_symmetry_1
_geom_angle_site_symmetry_3
_geom_angle_publ_flag
O6 Eu1 Eu1 34.23(11) 8_765 8_755 ?
O6 Eu1 Eu1 144.81(12) 1_565 8_755 ?
O6 Eu1 O6 110.57(14) 1_565 8_765 ?
O6 Eu1 O5 64.11(17) 1_565 8_765 ?
O6 Eu1 O5 51.24(17) 8_765 8_765 ?
O6 Eu1 N1 119.58(19) 1_565 . ?
O6 Eu1 N1 129.43(19) 8_765 . ?
O7 Eu1 Eu1 86.62(13) . 8_755 ?
O7 Eu1 O6 68.83(17) . 8_765 ?
O7 Eu1 O6 74.20(18) . 1_565 ?
O7 Eu1 O5 83.68(19) . . ?
O7 Eu1 O5 75.97(18) . 8_765 ?
O7 Eu1 N1 129.8(2) . . ?
O1 Eu1 Eu1 123.51(14) . 8_755 ?
O1 Eu1 O6 79.99(18) . 1_565 ?
O1 Eu1 O6 136.65(18) . 8_765 ?
O1 Eu1 O7 74.64(19) . . ?
O1 Eu1 O5 89.20(19) . . ?
O1 Eu1 O5 138.46(18) . 8_765 ?
O1 Eu1 O3 133.9(2) . . ?
O1 Eu1 O4 91.5(2) . 8_765 ?
O1 Eu1 N1 62.62(19) . . ?
O5 Eu1 Eu1 82.94(12) 8_765 8_755 ?
O5 Eu1 Eu1 35.22(13) . 8_755 ?
O5 Eu1 O6 64.73(17) . 8_765 ?
O5 Eu1 O6 157.25(18) . 1_565 ?
O5 Eu1 O5 115.95(14) . 8_765 ?
O5 Eu1 N1 71.2(2) . . ?
O5 Eu1 N1 154.20(19) 8_765 . ?
O3 Eu1 Eu1 57.94(15) . 8_755 ?
O3 Eu1 O6 127.1(2) . 1_565 ?
O3 Eu1 O6 74.10(18) . 8_765 ?
O3 Eu1 O7 142.29(19) . . ?
O3 Eu1 O5 86.40(19) . 8_765 ?
O3 Eu1 O5 74.4(2) . . ?
O3 Eu1 O4 71.4(2) . 8_765 ?
O3 Eu1 N1 71.3(2) . . ?
O4 Eu1 Eu1 129.32(16) 8_765 8_755 ?
O4 Eu1 O6 68.16(19) 8_765 1_565 ?
O4 Eu1 O6 131.76(19) 8_765 8_765 ?
O4 Eu1 O7 141.6(2) 8_765 . ?
O4 Eu1 O5 93.70(18) 8_765 8_765 ?
O4 Eu1 O5 132.61(19) 8_765 . ?
O4 Eu1 N1 67.4(2) 8_765 . ?
N1 Eu1 Eu1 95.42(15) . 8_755 ?
N1 S1 C4 93.4(4) . . ?
N2 S2 C8 94.9(4) . . ?
Eu1 O6 Eu1 110.51(19) 1_545 8_755 ?
C9 O6 Eu1 94.6(4) . 8_755 ?
C9 O6 Eu1 144.5(5) . 1_545 ?
Eu1 O7 H7A 109.3 . . ?
Eu1 O7 H7B 109.3 . . ?
H7A O7 H7B 104.5 . . ?
C1 O1 Eu1 131.6(5) . . ?
Eu1 O5 Eu1 111.3(2) . 8_755 ?
C9 O5 Eu1 93.7(5) . 8_755 ?
C9 O5 Eu1 154.8(5) . . ?
C5 O3 Eu1 139.5(5) . . ?
C5 O4 Eu1 122.6(5) . 8_755 ?
O2 C1 O1 128.6(8) . . ?
O2 C1 C2 118.4(7) . . ?
O1 C1 C2 113.0(7) . . ?
S1 N1 Eu1 130.8(3) . . ?
C2 N1 Eu1 118.0(5) . . ?
C2 N1 S1 110.9(6) . . ?
O6 C9 Eu1 60.0(4) . 8_755 ?
O6 C9 O5 120.5(7) . . ?
O6 C9 C10 119.9(7) . . ?
O5 C9 Eu1 60.5(4) . 8_755 ?
O5 C9 C10 119.6(7) . . ?
C10 C9 Eu1 179.0(6) . 8_755 ?
C9 C10 H10A 109.5 . . ?
C9 C10 H10B 109.5 . . ?
C9 C10 H10C 109.5 . . ?
H10A C10 H10B 109.5 . . ?
H10A C10 H10C 109.5 . . ?
H10B C10 H10C 109.5 . . ?
C4 C3 Cl2 123.3(6) . . ?
C4 C3 C2 110.7(7) . . ?
C2 C3 Cl2 126.0(6) . . ?
C6 N2 S2 110.5(5) . . ?
C6 C7 Cl4 126.3(6) . . ?
C8 C7 Cl4 123.1(6) . . ?
C8 C7 C6 110.5(7) . . ?
N2 C6 C7 114.3(7) . . ?
N2 C6 C5 118.9(7) . . ?
C7 C6 C5 126.8(7) . . ?
Cl1 C4 S1 123.3(5) . . ?
C3 C4 S1 109.8(6) . . ?
C3 C4 Cl1 126.9(6) . . ?
N1 C2 C1 114.7(7) . . ?
N1 C2 C3 115.3(7) . . ?
C3 C2 C1 130.0(7) . . ?
O3 C5 Eu1 90.5(5) . 8_755 ?
O3 C5 C6 116.0(8) . . ?
O4 C5 Eu1 38.7(4) . 8_755 ?
O4 C5 O3 126.8(8) . . ?
O4 C5 C6 117.2(7) . . ?
C6 C5 Eu1 149.1(6) . 8_755 ?
S2 C8 Cl3 123.9(5) . . ?
C7 C8 Cl3 126.3(7) . . ?
C7 C8 S2 109.8(6) . . ?

loop_
_geom_bond_atom_site_label_1
_geom_bond_atom_site_label_2
_geom_bond_distance
_geom_bond_site_symmetry_2
_geom_bond_publ_flag
Eu1 Eu1 4.1366(5) 8_755 ?
Eu1 O6 2.549(5) 8_765 ?
Eu1 O6 2.485(5) 1_565 ?
Eu1 O7 2.426(5) . ?
Eu1 O1 2.337(5) . ?
Eu1 O5 2.560(6) 8_765 ?
Eu1 O5 2.451(5) . ?
Eu1 O3 2.365(5) . ?
Eu1 O4 2.425(6) 8_765 ?
Eu1 N1 2.609(6) . ?
S1 N1 1.662(6) . ?
S1 C4 1.706(8) . ?
Cl3 C8 1.713(8) . ?
Cl4 C7 1.710(8) . ?
Cl2 C3 1.715(8) . ?
Cl1 C4 1.697(8) . ?
S2 N2 1.624(7) . ?
S2 C8 1.698(8) . ?
O6 Eu1 2.549(5) 8_755 ?
O6 Eu1 2.485(5) 1_545 ?
O6 C9 1.266(9) . ?
O7 H7A 0.8705 . ?
O7 H7B 0.8703 . ?
O2 C1 1.222(9) . ?
O1 C1 1.257(9) . ?
O5 Eu1 2.560(5) 8_755 ?
O5 C9 1.279(9) . ?
O3 C5 1.255(10) . ?
O4 Eu1 2.425(6) 8_755 ?
O4 C5 1.241(10) . ?
C1 C2 1.540(11) . ?
N1 C2 1.312(9) . ?
C9 Eu1 2.935(8) 8_755 ?
C9 C10 1.534(11) . ?
C10 H10A 0.9800 . ?
C10 H10B 0.9800 . ?
C10 H10C 0.9800 . ?
C3 C4 1.365(11) . ?
C3 C2 1.406(11) . ?
N2 C6 1.338(10) . ?
C7 C6 1.425(10) . ?
C7 C8 1.352(10) . ?
C6 C5 1.525(11) . ?
C5 Eu1 3.266(9) 8_755 ?

loop_
_geom_torsion_atom_site_label_1
_geom_torsion_atom_site_label_2
_geom_torsion_atom_site_label_3
_geom_torsion_atom_site_label_4
_geom_torsion
_geom_torsion_site_symmetry_1
_geom_torsion_site_symmetry_2
_geom_torsion_site_symmetry_3
_geom_torsion_site_symmetry_4
_geom_torsion_publ_flag
Eu1 O6 C9 Eu1 -135.8(8) 1_545 . . 8_755 ?
Eu1 O6 C9 O5 -135.3(7) 1_545 . . . ?
Eu1 O6 C9 O5 0.5(8) 8_755 . . . ?
Eu1 O6 C9 C10 43.1(12) 1_545 . . . ?
Eu1 O6 C9 C10 178.9(7) 8_755 . . . ?
Eu1 O1 C1 O2 178.4(6) . . . . ?
Eu1 O1 C1 C2 -1.4(10) . . . . ?
Eu1 O5 C9 Eu1 -173.5(13) . . . 8_755 ?
Eu1 O5 C9 O6 -0.5(8) 8_755 . . . ?
Eu1 O5 C9 O6 -174.0(8) . . . . ?
Eu1 O5 C9 C10 -178.9(7) 8_755 . . . ?
Eu1 O5 C9 C10 7.7(17) . . . . ?
Eu1 O3 C5 Eu1 57.3(8) . . . 8_755 ?
Eu1 O3 C5 O4 42.5(15) . . . . ?
Eu1 O3 C5 C6 -139.1(7) . . . . ?
Eu1 O4 C5 O3 24.0(12) 8_755 . . . ?
Eu1 O4 C5 C6 -154.3(5) 8_755 . . . ?
Eu1 N1 C2 C1 -5.0(9) . . . . ?
Eu1 N1 C2 C3 173.1(5) . . . . ?
S1 N1 C2 C1 -178.8(5) . . . . ?
S1 N1 C2 C3 -0.7(9) . . . . ?
Cl4 C7 C6 N2 176.8(6) . . . . ?
Cl4 C7 C6 C5 -3.7(12) . . . . ?
Cl4 C7 C8 Cl3 1.7(12) . . . . ?
Cl4 C7 C8 S2 -177.8(5) . . . . ?
Cl2 C3 C4 S1 -179.1(5) . . . . ?
Cl2 C3 C4 Cl1 2.6(11) . . . . ?
Cl2 C3 C2 C1 -2.8(13) . . . . ?
Cl2 C3 C2 N1 179.5(6) . . . . ?
S2 N2 C6 C7 0.9(9) . . . . ?
S2 N2 C6 C5 -178.7(6) . . . . ?
O2 C1 C2 N1 -175.5(7) . . . . ?
O2 C1 C2 C3 6.8(13) . . . . ?
O1 C1 C2 N1 4.2(10) . . . . ?
O1 C1 C2 C3 -173.5(8) . . . . ?
N1 S1 C4 Cl1 178.2(5) . . . . ?
N1 S1 C4 C3 -0.1(6) . . . . ?
N2 S2 C8 Cl3 -178.2(6) . . . . ?
N2 S2 C8 C7 1.4(7) . . . . ?
N2 C6 C5 Eu1 136.0(9) . . . 8_755 ?
N2 C6 C5 O3 -10.7(11) . . . . ?
N2 C6 C5 O4 167.8(8) . . . . ?
C7 C6 C5 Eu1 -43.5(14) . . . 8_755 ?
C7 C6 C5 O3 169.8(8) . . . . ?
C7 C6 C5 O4 -11.6(12) . . . . ?
C6 C7 C8 Cl3 178.5(6) . . . . ?
C6 C7 C8 S2 -1.1(9) . . . . ?
C4 S1 N1 Eu1 -172.3(4) . . . . ?
C4 S1 N1 C2 0.5(6) . . . . ?
C4 C3 C2 C1 178.4(8) . . . . ?
C4 C3 C2 N1 0.7(10) . . . . ?
C2 C3 C4 S1 -0.3(9) . . . . ?
C2 C3 C4 Cl1 -178.5(6) . . . . ?
C8 S2 N2 C6 -1.3(7) . . . . ?
C8 C7 C6 N2 0.2(10) . . . . ?
C8 C7 C6 C5 179.6(8) . . . . ?
